data_4101700
loop_
_publ_author_name
'Kaufhold, Oliver'
'Stasch, Andreas'
'Pape, Tania'
'Hepp, Alexander'
'Edwards, Peter G.'
'Newman, Paul D.'
'Hahn, F. Ekkehardt'

_publ_section_title
;
 Metal template controlled formation of [11]ane-P2C(NHC) macrocycles.
;
_journal_issue 1
_journal_name_full 'Journal of the American Chemical Society'
_journal_page_first 306
_journal_page_last 317
_journal_paper_doi 10.1021/ja807333f
_journal_volume 131
_journal_year 2009
_chemical_formula_sum 'C36 H30 Cl F2 N2 O6 P2 Re'
_chemical_formula_weight 908.21
_chemical_name_systematic
; 
 ? 
;
_space_group_IT_number 2
_symmetry_cell_setting triclinic
_symmetry_space_group_name_Hall '-P 1'
_symmetry_space_group_name_H-M 'P -1'
_atom_sites_solution_hydrogens geom
_atom_sites_solution_primary direct
_atom_sites_solution_secondary difmap
_audit_creation_method SHELXL-97
_cell_angle_alpha 75.388(5)
_cell_angle_beta 82.356(5)
_cell_angle_gamma 68.013(5)
_cell_formula_units_Z 2
_cell_length_a 9.030(5)
_cell_length_b 10.898(5)
_cell_length_c 19.929(5)
_cell_measurement_temperature 150(2)
_cell_volume 1758.1(13)
_computing_structure_refinement 'SHELXL-97 (Sheldrick, 1997)'
_computing_structure_solution 'SHELXS-97 (Sheldrick, 1990)'
_diffrn_ambient_temperature 150(2)
_diffrn_measured_fraction_theta_full 0.990
_diffrn_measured_fraction_theta_max 0.990
_diffrn_measurement_device_type 'Nonius Kappa CCD'
_diffrn_radiation_monochromator graphite
_diffrn_radiation_source 'fine-focus sealed tube'
_diffrn_radiation_type MoK\a
_diffrn_radiation_wavelength 0.71069
_diffrn_reflns_av_R_equivalents 0.0269
_diffrn_reflns_av_sigmaI/netI 0.0491
_diffrn_reflns_limit_h_max 11
_diffrn_reflns_limit_h_min -8
_diffrn_reflns_limit_k_max 13
_diffrn_reflns_limit_k_min -13
_diffrn_reflns_limit_l_max 25
_diffrn_reflns_limit_l_min -24
_diffrn_reflns_number 11366
_diffrn_reflns_theta_full 27.00
_diffrn_reflns_theta_max 27.00
_diffrn_reflns_theta_min 3.16
_exptl_absorpt_coefficient_mu 3.682
_exptl_absorpt_correction_T_max 0.7097
_exptl_absorpt_correction_T_min 0.4046
_exptl_absorpt_correction_type multi-scan
_exptl_absorpt_process_details 'Sortav (Blessing, 1995)'
_exptl_crystal_colour 'light yellow'
_exptl_crystal_density_diffrn 1.716
_exptl_crystal_density_method 'not measured'
_exptl_crystal_description block
_exptl_crystal_F_000 896
_exptl_crystal_size_max 0.30
_exptl_crystal_size_mid 0.20
_exptl_crystal_size_min 0.10
_refine_diff_density_max 0.787
_refine_diff_density_min -1.024
_refine_diff_density_rms 0.117
_refine_ls_extinction_method none
_refine_ls_goodness_of_fit_ref 1.045
_refine_ls_hydrogen_treatment noref
_refine_ls_matrix_type full
_refine_ls_number_parameters 451
_refine_ls_number_reflns 7586
_refine_ls_number_restraints 0
_refine_ls_restrained_S_all 1.045
_refine_ls_R_factor_all 0.0368
_refine_ls_R_factor_gt 0.0308
_refine_ls_shift/su_max 0.003
_refine_ls_shift/su_mean 0.000
_refine_ls_structure_factor_coef Fsqd
_refine_ls_weighting_details 'calc w=1/[\s^2^(Fo^2^)+(0.0054P)^2^+4.2575P] where P=(Fo^2^+2Fc^2^)/3'
_refine_ls_weighting_scheme calc
_refine_ls_wR_factor_gt 0.0660
_refine_ls_wR_factor_ref 0.0690
_reflns_number_gt 6915
_reflns_number_total 7586
_reflns_threshold_expression >2sigma(I)
_cod_data_source_file ja807333f_si_003.cif
_cod_data_source_block complex[5]Clx3H2O
_cod_depositor_comments
;
The following automatic conversions were performed:

'_exptl_absorpt_correction_type' value 'multi scan' changed to
'multi-scan' according to the built-in table from CIF Core dictionary
named 'cif_core.dic' version 2.4.1 from 2010-06-29.

Automatic conversion script
Id: cif_fix_values 1673 2011-04-08 12:14:43Z adriana 
;
_cod_original_sg_symbol_H-M P-1
_cod_database_code 4101700

loop_
_symmetry_equiv_pos_as_xyz
'x, y, z'
'-x, -y, -z'

loop_
_atom_site_label
_atom_site_type_symbol
_atom_site_fract_x
_atom_site_fract_y
_atom_site_fract_z
_atom_site_U_iso_or_equiv
_atom_site_adp_type
_atom_site_occupancy
_atom_site_symmetry_multiplicity
_atom_site_calc_flag
_atom_site_refinement_flags
_atom_site_disorder_assembly
_atom_site_disorder_group
Re1 Re 0.037516(16) 0.212830(15) 0.806615(7) 0.02139(5) Uani 1 1 d . . .
Cl1 Cl 0.23214(15) 0.62400(12) 0.53444(7) 0.0463(3) Uani 1 1 d . . .
P1 P 0.14574(11) 0.39052(10) 0.77659(5) 0.0220(2) Uani 1 1 d . . .
F1 F -0.0987(3) 0.5353(3) 0.87332(15) 0.0489(7) Uani 1 1 d . . .
O1 O -0.3076(4) 0.4224(4) 0.8048(2) 0.0559(10) Uani 1 1 d . . .
N1 N 0.0098(4) 0.3657(4) 0.64949(16) 0.0295(7) Uani 1 1 d . . .
C1 C 0.0641(4) 0.2444(4) 0.69431(19) 0.0238(8) Uani 1 1 d . . .
P2 P 0.31244(11) 0.07700(9) 0.79221(5) 0.01933(19) Uani 1 1 d . . .
F2 F 0.2422(3) -0.1249(3) 0.91010(13) 0.0435(7) Uani 1 1 d . . .
O2 O 0.0320(4) 0.1715(3) 0.96634(15) 0.0425(8) Uani 1 1 d . . .
N2 N 0.1358(4) 0.1482(3) 0.65777(16) 0.0272(7) Uani 1 1 d . . .
C2 C 0.0504(6) 0.3542(5) 0.5759(2) 0.0431(12) Uani 1 1 d . . .
H2A H 0.1269 0.3998 0.5544 0.052 Uiso 1 1 calc R . .
H2B H -0.0466 0.3940 0.5484 0.052 Uiso 1 1 calc R . .
O3 O -0.0603(4) -0.0344(3) 0.81267(18) 0.0476(8) Uani 1 1 d . . .
C3 C 0.1247(6) 0.2035(5) 0.5816(2) 0.0367(10) Uani 1 1 d . . .
H3A H 0.0564 0.1701 0.5616 0.044 Uiso 1 1 calc R . .
H3B H 0.2318 0.1788 0.5578 0.044 Uiso 1 1 calc R . .
O4 O 0.5519(5) 0.0661(4) 0.5387(2) 0.0595(10) Uani 1 1 d . . .
C4 C -0.0447(5) 0.4987(4) 0.6629(2) 0.0314(9) Uani 1 1 d . . .
O5 O 0.1397(4) 0.9290(4) 0.46802(18) 0.0522(9) Uani 1 1 d . . .
C5 C -0.1567(5) 0.6024(5) 0.6192(2) 0.0405(11) Uani 1 1 d . . .
H5 H -0.2054 0.5813 0.5864 0.049 Uiso 1 1 calc R . .
O6 O 0.5680(4) 0.6482(4) 0.50754(19) 0.0543(9) Uani 1 1 d . . .
C6 C -0.1973(6) 0.7354(5) 0.6233(3) 0.0517(14) Uani 1 1 d . . .
H6 H -0.2751 0.8053 0.5938 0.062 Uiso 1 1 calc R . .
C7 C -0.1255(6) 0.7680(5) 0.6703(3) 0.0487(13) Uani 1 1 d . . .
H7 H -0.1492 0.8601 0.6713 0.058 Uiso 1 1 calc R . .
C8 C -0.0191(5) 0.6650(4) 0.7155(2) 0.0364(10) Uani 1 1 d . . .
H8 H 0.0266 0.6872 0.7490 0.044 Uiso 1 1 calc R . .
C9 C 0.0230(4) 0.5288(4) 0.7132(2) 0.0287(9) Uani 1 1 d . . .
C10 C 0.1766(5) 0.4689(4) 0.8411(2) 0.0258(8) Uani 1 1 d . . .
C11 C 0.0490(5) 0.5326(4) 0.8830(2) 0.0333(9) Uani 1 1 d . . .
C12 C 0.0641(6) 0.5936(4) 0.9327(2) 0.0417(11) Uani 1 1 d . . .
H12 H -0.0265 0.6378 0.9594 0.050 Uiso 1 1 calc R . .
C13 C 0.2147(6) 0.5893(5) 0.9430(2) 0.0427(12) Uani 1 1 d . . .
H13 H 0.2281 0.6298 0.9777 0.051 Uiso 1 1 calc R . .
C14 C 0.3440(6) 0.5275(4) 0.9039(2) 0.0376(10) Uani 1 1 d . . .
H14 H 0.4467 0.5255 0.9113 0.045 Uiso 1 1 calc R . .
C15 C 0.3261(5) 0.4676(4) 0.8532(2) 0.0306(9) Uani 1 1 d . . .
H15 H 0.4172 0.4249 0.8263 0.037 Uiso 1 1 calc R . .
C16 C 0.3412(4) 0.3265(4) 0.73328(19) 0.0223(8) Uani 1 1 d . . .
C17 C 0.4175(4) 0.1861(4) 0.74114(18) 0.0208(7) Uani 1 1 d . . .
C18 C 0.5626(5) 0.1349(4) 0.7057(2) 0.0270(8) Uani 1 1 d . . .
H18 H 0.6132 0.0397 0.7100 0.032 Uiso 1 1 calc R . .
C19 C 0.6337(5) 0.2221(4) 0.6641(2) 0.0308(9) Uani 1 1 d . . .
H19 H 0.7347 0.1866 0.6412 0.037 Uiso 1 1 calc R . .
C20 C 0.5573(5) 0.3610(4) 0.6558(2) 0.0310(9) Uani 1 1 d . . .
H20 H 0.6053 0.4208 0.6267 0.037 Uiso 1 1 calc R . .
C21 C 0.4113(5) 0.4132(4) 0.6898(2) 0.0272(8) Uani 1 1 d . . .
H21 H 0.3589 0.5086 0.6835 0.033 Uiso 1 1 calc R . .
C22 C 0.4341(4) -0.0230(4) 0.86632(19) 0.0229(8) Uani 1 1 d . . .
C23 C 0.3825(5) -0.1125(4) 0.9182(2) 0.0287(9) Uani 1 1 d . . .
C24 C 0.4655(6) -0.1885(5) 0.9763(2) 0.0388(10) Uani 1 1 d . . .
H24 H 0.4249 -0.2476 1.0105 0.047 Uiso 1 1 calc R . .
C25 C 0.6104(6) -0.1777(5) 0.9845(2) 0.0425(11) Uani 1 1 d . . .
H25 H 0.6712 -0.2309 1.0239 0.051 Uiso 1 1 calc R . .
C26 C 0.6651(5) -0.0890(5) 0.9348(2) 0.0410(11) Uani 1 1 d . . .
H26 H 0.7631 -0.0802 0.9406 0.049 Uiso 1 1 calc R . .
C27 C 0.5786(5) -0.0126(4) 0.8765(2) 0.0308(9) Uani 1 1 d . . .
H27 H 0.6183 0.0478 0.8428 0.037 Uiso 1 1 calc R . .
C28 C 0.3275(5) -0.0397(4) 0.73878(19) 0.0250(8) Uani 1 1 d . . .
C29 C 0.2282(5) 0.0089(4) 0.6814(2) 0.0279(9) Uani 1 1 d . . .
C30 C 0.2307(6) -0.0803(5) 0.6420(2) 0.0382(11) Uani 1 1 d . . .
H30 H 0.1630 -0.0491 0.6039 0.046 Uiso 1 1 calc R . .
C31 C 0.3316(7) -0.2145(5) 0.6580(2) 0.0451(12) Uani 1 1 d . . .
H31 H 0.3330 -0.2745 0.6304 0.054 Uiso 1 1 calc R . .
C32 C 0.4306(6) -0.2626(5) 0.7136(2) 0.0419(11) Uani 1 1 d . . .
H32 H 0.5005 -0.3546 0.7238 0.050 Uiso 1 1 calc R . .
C33 C 0.4263(5) -0.1744(4) 0.7542(2) 0.0310(9) Uani 1 1 d . . .
H33 H 0.4920 -0.2071 0.7930 0.037 Uiso 1 1 calc R . .
C34 C -0.1825(5) 0.3444(5) 0.8046(2) 0.0355(10) Uani 1 1 d . . .
C35 C 0.0342(4) 0.1857(4) 0.9073(2) 0.0286(9) Uani 1 1 d . . .
C36 C -0.0278(5) 0.0576(5) 0.8118(2) 0.0316(9) Uani 1 1 d . . .

loop_
_atom_site_aniso_label
_atom_site_aniso_U_11
_atom_site_aniso_U_22
_atom_site_aniso_U_33
_atom_site_aniso_U_23
_atom_site_aniso_U_13
_atom_site_aniso_U_12
Re1 0.01662(8) 0.02547(9) 0.01994(9) -0.00009(6) -0.00202(6) -0.00785(6)
Cl1 0.0451(6) 0.0454(7) 0.0500(7) -0.0099(6) -0.0048(5) -0.0176(5)
P1 0.0180(4) 0.0196(5) 0.0245(5) -0.0024(4) -0.0006(4) -0.0041(4)
F1 0.0295(13) 0.0537(17) 0.0625(19) -0.0265(15) 0.0134(13) -0.0101(12)
O1 0.0199(16) 0.060(2) 0.069(3) -0.0018(19) -0.0036(16) -0.0005(16)
N1 0.0290(17) 0.037(2) 0.0210(17) 0.0042(15) -0.0059(14) -0.0150(15)
C1 0.0190(17) 0.034(2) 0.0208(19) -0.0005(16) -0.0045(15) -0.0151(16)
P2 0.0191(4) 0.0192(5) 0.0191(5) -0.0029(4) -0.0023(4) -0.0065(4)
F2 0.0471(16) 0.0434(15) 0.0434(15) 0.0105(12) -0.0136(12) -0.0289(13)
O2 0.0426(18) 0.058(2) 0.0228(16) -0.0108(15) -0.0018(14) -0.0115(16)
N2 0.0369(19) 0.0336(19) 0.0159(16) 0.0016(14) -0.0068(14) -0.0204(16)
C2 0.071(3) 0.048(3) 0.020(2) 0.003(2) -0.012(2) -0.034(3)
O3 0.048(2) 0.048(2) 0.059(2) -0.0099(17) 0.0029(17) -0.0332(17)
C3 0.042(2) 0.047(3) 0.021(2) 0.0019(19) -0.0063(18) -0.019(2)
O4 0.061(2) 0.053(2) 0.072(3) -0.015(2) 0.001(2) -0.0276(19)
C4 0.0215(19) 0.034(2) 0.028(2) 0.0055(18) -0.0023(16) -0.0063(17)
O5 0.046(2) 0.056(2) 0.054(2) -0.0216(18) -0.0080(17) -0.0080(17)
C5 0.026(2) 0.044(3) 0.038(3) 0.011(2) -0.0064(19) -0.008(2)
O6 0.052(2) 0.060(2) 0.061(2) -0.0205(19) -0.0068(18) -0.0247(19)
C6 0.029(2) 0.043(3) 0.051(3) 0.018(2) -0.004(2) 0.004(2)
C7 0.040(3) 0.028(2) 0.053(3) 0.005(2) 0.007(2) 0.005(2)
C8 0.035(2) 0.025(2) 0.040(3) -0.0003(19) 0.0013(19) -0.0047(18)
C9 0.0216(18) 0.026(2) 0.032(2) 0.0019(17) -0.0003(16) -0.0066(16)
C10 0.0258(19) 0.0195(19) 0.028(2) -0.0047(16) 0.0017(16) -0.0048(15)
C11 0.031(2) 0.026(2) 0.039(2) -0.0062(19) 0.0043(19) -0.0096(18)
C12 0.051(3) 0.033(2) 0.041(3) -0.020(2) 0.020(2) -0.014(2)
C13 0.070(3) 0.037(3) 0.032(2) -0.015(2) 0.008(2) -0.030(2)
C14 0.048(3) 0.038(3) 0.035(2) -0.011(2) 0.001(2) -0.024(2)
C15 0.034(2) 0.025(2) 0.032(2) -0.0047(18) 0.0015(18) -0.0120(18)
C16 0.0227(18) 0.0237(19) 0.0191(18) -0.0031(15) -0.0030(15) -0.0071(15)
C17 0.0222(17) 0.0261(19) 0.0158(18) -0.0042(15) -0.0035(14) -0.0098(15)
C18 0.028(2) 0.027(2) 0.025(2) -0.0078(17) 0.0014(16) -0.0087(17)
C19 0.026(2) 0.037(2) 0.029(2) -0.0094(18) 0.0052(17) -0.0124(18)
C20 0.031(2) 0.035(2) 0.029(2) -0.0024(18) 0.0026(17) -0.0177(19)
C21 0.031(2) 0.022(2) 0.027(2) -0.0023(16) -0.0029(17) -0.0100(17)
C22 0.0262(19) 0.0186(18) 0.0222(19) -0.0054(15) -0.0026(15) -0.0048(15)
C23 0.030(2) 0.026(2) 0.029(2) -0.0012(17) -0.0049(17) -0.0104(17)
C24 0.045(3) 0.034(2) 0.030(2) 0.0072(19) -0.006(2) -0.013(2)
C25 0.040(3) 0.044(3) 0.030(2) 0.003(2) -0.012(2) -0.005(2)
C26 0.030(2) 0.054(3) 0.035(3) 0.000(2) -0.0131(19) -0.013(2)
C27 0.025(2) 0.036(2) 0.028(2) -0.0026(18) -0.0017(17) -0.0098(18)
C28 0.031(2) 0.027(2) 0.0222(19) -0.0059(16) 0.0025(16) -0.0168(17)
C29 0.039(2) 0.031(2) 0.022(2) -0.0044(17) -0.0007(17) -0.0223(19)
C30 0.067(3) 0.037(3) 0.023(2) -0.0017(19) -0.006(2) -0.034(2)
C31 0.082(4) 0.037(3) 0.028(2) -0.011(2) 0.001(2) -0.033(3)
C32 0.065(3) 0.027(2) 0.037(3) -0.009(2) 0.004(2) -0.021(2)
C33 0.038(2) 0.028(2) 0.028(2) -0.0081(18) 0.0020(18) -0.0132(18)
C34 0.025(2) 0.044(3) 0.032(2) 0.003(2) -0.0036(18) -0.012(2)
C35 0.0213(19) 0.032(2) 0.030(2) -0.0058(18) -0.0018(16) -0.0069(17)
C36 0.024(2) 0.044(3) 0.028(2) -0.0034(19) -0.0011(17) -0.0161(19)

loop_
_atom_type_symbol
_atom_type_description
_atom_type_scat_dispersion_real
_atom_type_scat_dispersion_imag
_atom_type_scat_source
C C 0.0033 0.0016 'International Tables Vol C Tables 4.2.6.8 and 6.1.1.4'
H H 0.0000 0.0000 'International Tables Vol C Tables 4.2.6.8 and 6.1.1.4'
N N 0.0061 0.0033 'International Tables Vol C Tables 4.2.6.8 and 6.1.1.4'
O O 0.0106 0.0060 'International Tables Vol C Tables 4.2.6.8 and 6.1.1.4'
F F 0.0171 0.0103 'International Tables Vol C Tables 4.2.6.8 and 6.1.1.4'
P P 0.1023 0.0942 'International Tables Vol C Tables 4.2.6.8 and 6.1.1.4'
Cl Cl 0.1484 0.1585 'International Tables Vol C Tables 4.2.6.8 and 6.1.1.4'
Re Re -1.0185 7.2310 'International Tables Vol C Tables 4.2.6.8 and 6.1.1.4'

loop_
_geom_angle_atom_site_label_1
_geom_angle_atom_site_label_2
_geom_angle_atom_site_label_3
_geom_angle
_geom_angle_site_symmetry_1
_geom_angle_site_symmetry_3
_geom_angle_publ_flag
C35 Re1 C36 93.19(17) . . ?
C35 Re1 C34 90.63(17) . . ?
C36 Re1 C34 94.23(18) . . ?
C35 Re1 C1 174.40(14) . . ?
C36 Re1 C1 90.52(15) . . ?
C34 Re1 C1 93.27(16) . . ?
C35 Re1 P2 96.60(11) . . ?
C36 Re1 P2 91.15(13) . . ?
C34 Re1 P2 170.73(13) . . ?
C1 Re1 P2 79.12(10) . . ?
C35 Re1 P1 97.93(12) . . ?
C36 Re1 P1 167.33(12) . . ?
C34 Re1 P1 91.72(13) . . ?
C1 Re1 P1 77.96(10) . . ?
P2 Re1 P1 81.58(5) . . ?
C9 P1 C10 105.29(19) . . ?
C9 P1 C16 106.01(18) . . ?
C10 P1 C16 105.18(17) . . ?
C9 P1 Re1 109.15(13) . . ?
C10 P1 Re1 122.21(13) . . ?
C16 P1 Re1 107.93(13) . . ?
C1 N1 C4 129.0(3) . . ?
C1 N1 C2 112.2(4) . . ?
C4 N1 C2 117.1(3) . . ?
N2 C1 N1 108.6(3) . . ?
N2 C1 Re1 126.3(3) . . ?
N1 C1 Re1 125.1(3) . . ?
C28 P2 C22 106.33(18) . . ?
C28 P2 C17 104.65(17) . . ?
C22 P2 C17 105.65(17) . . ?
C28 P2 Re1 108.88(13) . . ?
C22 P2 Re1 121.51(13) . . ?
C17 P2 Re1 108.58(13) . . ?
C1 N2 C29 129.3(3) . . ?
C1 N2 C3 112.5(3) . . ?
C29 N2 C3 118.0(3) . . ?
N1 C2 C3 103.1(3) . . ?
N2 C3 C2 103.1(3) . . ?
C5 C4 C9 120.0(4) . . ?
C5 C4 N1 117.8(4) . . ?
C9 C4 N1 121.9(3) . . ?
C6 C5 C4 120.4(5) . . ?
C5 C6 C7 120.4(4) . . ?
C8 C7 C6 119.2(5) . . ?
C7 C8 C9 121.6(5) . . ?
C8 C9 C4 118.1(4) . . ?
C8 C9 P1 122.9(3) . . ?
C4 C9 P1 118.7(3) . . ?
C11 C10 C15 116.1(4) . . ?
C11 C10 P1 120.6(3) . . ?
C15 C10 P1 123.3(3) . . ?
F1 C11 C12 118.4(4) . . ?
F1 C11 C10 118.0(4) . . ?
C12 C11 C10 123.6(4) . . ?
C11 C12 C13 118.3(4) . . ?
C14 C13 C12 120.6(4) . . ?
C13 C14 C15 120.3(4) . . ?
C14 C15 C10 121.2(4) . . ?
C21 C16 C17 119.5(3) . . ?
C21 C16 P1 121.8(3) . . ?
C17 C16 P1 118.6(3) . . ?
C18 C17 C16 119.7(3) . . ?
C18 C17 P2 122.1(3) . . ?
C16 C17 P2 117.9(3) . . ?
C19 C18 C17 120.3(4) . . ?
C20 C19 C18 119.9(4) . . ?
C21 C20 C19 120.3(4) . . ?
C20 C21 C16 120.2(4) . . ?
C23 C22 C27 116.2(4) . . ?
C23 C22 P2 120.3(3) . . ?
C27 C22 P2 123.4(3) . . ?
F2 C23 C24 118.5(4) . . ?
F2 C23 C22 117.8(3) . . ?
C24 C23 C22 123.7(4) . . ?
C23 C24 C25 118.8(4) . . ?
C26 C25 C24 119.4(4) . . ?
C25 C26 C27 120.7(4) . . ?
C26 C27 C22 121.1(4) . . ?
C33 C28 C29 119.7(4) . . ?
C33 C28 P2 122.2(3) . . ?
C29 C28 P2 118.0(3) . . ?
C30 C29 C28 119.2(4) . . ?
C30 C29 N2 117.4(4) . . ?
C28 C29 N2 123.1(3) . . ?
C31 C30 C29 120.2(4) . . ?
C30 C31 C32 121.0(4) . . ?
C31 C32 C33 119.1(4) . . ?
C28 C33 C32 120.8(4) . . ?
O1 C34 Re1 177.6(4) . . ?
O2 C35 Re1 179.1(4) . . ?
O3 C36 Re1 176.9(4) . . ?

loop_
_geom_bond_atom_site_label_1
_geom_bond_atom_site_label_2
_geom_bond_distance
_geom_bond_site_symmetry_2
_geom_bond_publ_flag
Re1 C35 1.950(4) . ?
Re1 C36 1.966(4) . ?
Re1 C34 1.966(4) . ?
Re1 C1 2.172(4) . ?
Re1 P2 2.3895(14) . ?
Re1 P1 2.3957(13) . ?
P1 C9 1.804(4) . ?
P1 C10 1.814(4) . ?
P1 C16 1.823(4) . ?
F1 C11 1.361(5) . ?
O1 C34 1.131(5) . ?
N1 C1 1.350(5) . ?
N1 C4 1.428(5) . ?
N1 C2 1.488(5) . ?
C1 N2 1.342(5) . ?
P2 C28 1.813(4) . ?
P2 C22 1.817(4) . ?
P2 C17 1.824(4) . ?
F2 C23 1.357(5) . ?
O2 C35 1.147(5) . ?
N2 C29 1.420(5) . ?
N2 C3 1.487(5) . ?
C2 C3 1.504(7) . ?
O3 C36 1.141(5) . ?
C4 C5 1.392(6) . ?
C4 C9 1.402(6) . ?
C5 C6 1.376(7) . ?
C6 C7 1.387(8) . ?
C7 C8 1.381(6) . ?
C8 C9 1.399(6) . ?
C10 C11 1.394(5) . ?
C10 C15 1.397(6) . ?
C11 C12 1.370(6) . ?
C12 C13 1.384(7) . ?
C13 C14 1.364(6) . ?
C14 C15 1.388(6) . ?
C16 C21 1.391(5) . ?
C16 C17 1.399(5) . ?
C17 C18 1.390(5) . ?
C18 C19 1.386(5) . ?
C19 C20 1.385(6) . ?
C20 C21 1.384(6) . ?
C22 C23 1.393(5) . ?
C22 C27 1.396(5) . ?
C23 C24 1.368(6) . ?
C24 C25 1.391(6) . ?
C25 C26 1.379(6) . ?
C26 C27 1.386(6) . ?
C28 C33 1.381(6) . ?
C28 C29 1.415(5) . ?
C29 C30 1.388(5) . ?
C30 C31 1.384(7) . ?
C31 C32 1.386(7) . ?
C32 C33 1.392(6) . ?
